data_4332278
loop_
_publ_author_name
'Yamamura, Masaki'
'Kano, Naokazu'
'Kawashima, Takayuki'

_publ_section_title
;
 Systematic Study on the Structures and Reactivity of Hydrazobenzenes and
 Azobenzenes Bearing a Chalcogenophosphoryl Group
;
_journal_issue 16
_journal_name_full 'Inorganic Chemistry'
_journal_page_first 6497
_journal_page_last 6507
_journal_paper_doi 10.1021/ic0601790
_journal_volume 45
_journal_year 2006
_chemical_formula_moiety 'C24 H21 N2 P Se'
_chemical_formula_sum 'C24 H21 N2 P Se'
_chemical_formula_weight 447.36
_chemical_melting_point 130.5(5)
_chemical_name_common 'phosphine selenide'
_chemical_name_systematic
; 
Diphenyl[2-(1-phenylhydrazo)phenyl]phosphine selenide
;
_space_group_IT_number 14
_symmetry_cell_setting monoclinic
_symmetry_space_group_name_Hall '-P 2yn'
_symmetry_space_group_name_H-M 'P 1 21/n 1'
_atom_sites_solution_hydrogens geom
_atom_sites_solution_primary direct
_atom_sites_solution_secondary difmap
_audit_creation_method SHELXL-97
_cell_angle_alpha 90.00
_cell_angle_beta 94.1640(14)
_cell_angle_gamma 90.00
_cell_formula_units_Z 8
_cell_length_a 10.570(3)
_cell_length_b 25.130(7)
_cell_length_c 15.553(4)
_cell_measurement_reflns_used 12179
_cell_measurement_temperature 120(2)
_cell_measurement_theta_max 27.4835
_cell_measurement_theta_min 3.0863
_cell_volume 4120(2)
_computing_cell_refinement 'CrystalClear (Rigaku Corp., 2000)'
_computing_data_collection 'CrystalClear (Rigaku Corp., 2000)'
_computing_data_reduction 'CrystalClear (Rigaku Corp., 2000)'
_computing_molecular_graphics 'ORTEP-3 for Windows ver 1.08 (Farrugia, 1997-2005)'
_computing_structure_refinement 'SHELXL-97 (Sheldrick, 1997)'
_computing_structure_solution 'SHELXS-97 (Sheldrick, 1990)'
_diffrn_ambient_temperature 120(2)
_diffrn_detector_area_resol_mean 14.5666
_diffrn_measured_fraction_theta_full 0.994
_diffrn_measured_fraction_theta_max 0.994
_diffrn_measurement_details
;
scan:
    Number of images: 600
               Slice: -70.0000 - 110.0000
         Image width: 0.3000
            Exp time: 19.0000
       Rotation axis: Omega
               Omega: 0.0000
                 Chi: 45.0000
                 Phi: 0.0000
                 XTD: 45.2165
              2theta: 19.8266
scan:
    Number of images: 600
               Slice: -70.0000 - 110.0000
         Image width: 0.3000
            Exp time: 19.0000
       Rotation axis: Omega
               Omega: 0.0000
                 Chi: 45.0000
                 Phi: 90.0000
                 XTD: 45.2165
              2theta: 19.8266

;
_diffrn_measurement_device
;
Mercury CCD (2x2 bin mode)
;
_diffrn_measurement_device_details
;
AFC8: Eulerian 3-circle
;
_diffrn_measurement_method dtintegrate.ref
_diffrn_orient_matrix_type d*Trek
_diffrn_orient_matrix_UB_11 0.0752
_diffrn_orient_matrix_UB_12 -0.0267
_diffrn_orient_matrix_UB_13 0.0513
_diffrn_orient_matrix_UB_21 -0.0057
_diffrn_orient_matrix_UB_22 -0.0377
_diffrn_orient_matrix_UB_23 -0.0112
_diffrn_orient_matrix_UB_31 0.0418
_diffrn_orient_matrix_UB_32 0.0081
_diffrn_orient_matrix_UB_33 -0.0484
_diffrn_radiation_detector CCD
_diffrn_radiation_monochromator graphite
_diffrn_radiation_source 'fine-focus sealed tube'
_diffrn_radiation_type MoK\a
_diffrn_radiation_wavelength 0.71070
_diffrn_reflns_av_R_equivalents 0.0209
_diffrn_reflns_av_sigmaI/netI 0.0281
_diffrn_reflns_limit_h_max 12
_diffrn_reflns_limit_h_min -12
_diffrn_reflns_limit_k_max 29
_diffrn_reflns_limit_k_min -29
_diffrn_reflns_limit_l_max 18
_diffrn_reflns_limit_l_min -14
_diffrn_reflns_number 26049
_diffrn_reflns_reduction_process 'Lp corrections applied'
_diffrn_reflns_theta_full 25.00
_diffrn_reflns_theta_max 25.00
_diffrn_reflns_theta_min 3.09
_exptl_absorpt_coefficient_mu 1.912
_exptl_absorpt_correction_T_max 0.7010
_exptl_absorpt_correction_T_min 0.7010
_exptl_absorpt_correction_type multi-scan
_exptl_absorpt_process_details
;
Jacobson, R. (1998) Private communication
;
_exptl_crystal_colour Colorless
_exptl_crystal_density_diffrn 1.442
_exptl_crystal_density_method 'not measured'
_exptl_crystal_description Block
_exptl_crystal_F_000 1824
_exptl_crystal_size_max 0.20
_exptl_crystal_size_mid 0.20
_exptl_crystal_size_min 0.20
_refine_diff_density_max 0.558
_refine_diff_density_min -0.309
_refine_diff_density_rms 0.054
_refine_ls_extinction_method none
_refine_ls_goodness_of_fit_ref 1.075
_refine_ls_hydrogen_treatment riding
_refine_ls_matrix_type full
_refine_ls_number_parameters 521
_refine_ls_number_reflns 7220
_refine_ls_number_restraints 0
_refine_ls_restrained_S_all 1.075
_refine_ls_R_factor_all 0.0338
_refine_ls_R_factor_gt 0.0297
_refine_ls_shift/su_max 0.001
_refine_ls_shift/su_mean 0.000
_refine_ls_structure_factor_coef Fsqd
_refine_ls_weighting_details 'calc w=1/[\s^2^(Fo^2^)+(0.0389P)^2^+1.0471P] where P=(Fo^2^+2Fc^2^)/3'
_refine_ls_weighting_scheme calc
_refine_ls_wR_factor_gt 0.0727
_refine_ls_wR_factor_ref 0.0754
_reflns_number_gt 6586
_reflns_number_total 7220
_reflns_threshold_expression >2sigma(I)
_cod_data_source_file ic0601790sup1.cif
_cod_data_source_block compound5
_cod_depositor_comments
;
The following automatic conversions were performed:

'_chemical_melting_point' value '130-131' was changed to '130.5(5)' -
the average value was taken and precision was estimated.

Automatic conversion script
Id: cif_fix_values 1891 2012-01-12 08:04:46Z andrius 
;
_cod_original_sg_symbol_H-M 'P 21/n'
_cod_database_code 4332278

loop_
_symmetry_equiv_pos_as_xyz
'x, y, z'
'-x+1/2, y+1/2, -z+1/2'
'-x, -y, -z'
'x-1/2, -y-1/2, z-1/2'

loop_
_atom_site_label
_atom_site_type_symbol
_atom_site_fract_x
_atom_site_fract_y
_atom_site_fract_z
_atom_site_U_iso_or_equiv
_atom_site_adp_type
_atom_site_occupancy
_atom_site_symmetry_multiplicity
_atom_site_calc_flag
_atom_site_refinement_flags
_atom_site_disorder_assembly
P1 P 0.56201(5) 0.10697(2) 0.63923(3) 0.02173(12) Uani 1 1 d . .
Se1 Se 0.53657(2) 0.054495(9) 0.743765(15) 0.03725(8) Uani 1 1 d . .
C1 C 0.68057(19) 0.08359(8) 0.57010(13) 0.0225(4) Uani 1 1 d . .
C2 C 0.6505(2) 0.07815(8) 0.48173(13) 0.0265(5) Uani 1 1 d . ..
H1 H 0.5661 0.0848 0.4590 0.032 Uiso 1 1 calc R .
C3 C 0.7411(2) 0.06327(9) 0.42644(15) 0.0338(5) Uani 1 1 d . .
H2 H 0.7189 0.0590 0.3666 0.041 Uiso 1 1 calc R .
C4 C 0.8646(2) 0.05465(9) 0.45942(17) 0.0371(6) Uani 1 1 d . ..
H3 H 0.9278 0.0455 0.4216 0.044 Uiso 1 1 calc R .
C5 C 0.8970(2) 0.05919(8) 0.54678(16) 0.0329(5) Uani 1 1 d . .
H4 H 0.9820 0.0528 0.5683 0.039 Uiso 1 1 calc R .
C6 C 0.8064(2) 0.07307(8) 0.60377(14) 0.0264(5) Uani 1 1 d . ..
N1 N 0.83818(19) 0.07957(8) 0.69148(14) 0.0333(5) Uani 1 1 d . .
H5 H 0.784(3) 0.0726(10) 0.7254(17) 0.042(8) Uiso 1 1 d . .
N2 N 0.9576(2) 0.06581(9) 0.72696(17) 0.0469(6) Uani 1 1 d . .
H6 H 1.005(3) 0.0872(11) 0.7282(17) 0.039(8) Uiso 1 1 d . .
C7 C 0.9942(2) 0.01342(9) 0.73976(13) 0.0297(5) Uani 1 1 d . .
C8 C 0.9102(2) -0.02827(9) 0.72660(14) 0.0347(5) Uani 1 1 d . .
H7 H 0.8249 -0.0216 0.7058 0.042 Uiso 1 1 calc R .
C9 C 0.9506(3) -0.07978(10) 0.74382(16) 0.0459(7) Uani 1 1 d . .
H8 H 0.8922 -0.1083 0.7348 0.055 Uiso 1 1 calc R ..
C10 C 1.0741(3) -0.09051(11) 0.77382(16) 0.0519(8) Uani 1 1 d . .
H9 H 1.1011 -0.1261 0.7849 0.062 Uiso 1 1 calc R .
C11 C 1.1571(3) -0.04889(11) 0.78728(15) 0.0471(7) Uani 1 1 d . .
H10 H 1.2420 -0.0558 0.8087 0.057 Uiso 1 1 calc R .
C12 C 1.1192(2) 0.00293(10) 0.77010(14) 0.0377(6) Uani 1 1 d . .
H11 H 1.1781 0.0313 0.7789 0.045 Uiso 1 1 calc R .
C13 C 0.61099(18) 0.17393(8) 0.67055(12) 0.0210(4) Uani 1 1 d . .
C14 C 0.70474(19) 0.20038(8) 0.62878(13) 0.0235(4) Uani 1 1 d . .
H12 H 0.7471 0.1827 0.5851 0.028 Uiso 1 1 calc R .
C15 C 0.7363(2) 0.25234(9) 0.65077(14) 0.0289(5) Uani 1 1 d . .
H13 H 0.8007 0.2703 0.6226 0.035 Uiso 1 1 calc R .
C16 C 0.6734(2) 0.27789(9) 0.71402(15) 0.0342(5) Uani 1 1 d . .
H14 H 0.6950 0.3135 0.7293 0.041 Uiso 1 1 calc R .
C17 C 0.5793(2) 0.25189(9) 0.75518(15) 0.0363(6) Uani 1 1 d . .
H15 H 0.5363 0.2698 0.7982 0.044 Uiso 1 1 calc R .
C18 C 0.5478(2) 0.19984(9) 0.73377(14) 0.0302(5) Uani 1 1 d . .
H16 H 0.4835 0.1819 0.7621 0.036 Uiso 1 1 calc R .
C19 C 0.41794(18) 0.11608(8) 0.57075(13) 0.0242(4) Uani 1 1 d . .
C20 C 0.38434(19) 0.16561(9) 0.53752(13) 0.0249(4) Uani 1 1 d . .
H17 H 0.4357 0.1957 0.5525 0.030 Uiso 1 1 calc R .
C21 C 0.2757(2) 0.17161(10) 0.48220(14) 0.0318(5) Uani 1 1 d . .
H18 H 0.2524 0.2057 0.4599 0.038 Uiso 1 1 calc R .
C22 C 0.2023(2) 0.12779(10) 0.46008(16) 0.0377(6) Uani 1 1 d . .
H19 H 0.1287 0.1317 0.4218 0.045 Uiso 1 1 calc R ..
C23 C 0.2348(2) 0.07819(11) 0.49302(18) 0.0455(7) Uani 1 1 d . .
H20 H 0.1837 0.0481 0.4773 0.055 Uiso 1 1 calc R .
C24 C 0.3419(2) 0.07232(10) 0.54903(17) 0.0374(6) Uani 1 1 d .. .
H21 H 0.3634 0.0383 0.5726 0.045 Uiso 1 1 calc R .
P2 P 0.10724(5) 0.23407(2) 0.79368(3) 0.01937(12) Uani 1 1 d . .
Se2 Se 0.13117(2) 0.183313(8) 0.686834(12) 0.02636(7) Uani 1 1 d .. .
C25 C 0.25161(18) 0.24496(8) 0.86082(12) 0.0207(4) Uani 1 1 d . .
C26 C 0.29088(19) 0.29638(8) 0.88259(13) 0.0242(4) Uani 1 1 d . .
H22 H 0.2457 0.3258 0.8574 0.029 Uiso 1 1 calc R ..
C27 C 0.3945(2) 0.30535(9) 0.94014(14) 0.0292(5) Uani 1 1 d . .
H23 H 0.4195 0.3407 0.9550 0.035 Uiso 1 1 calc R .
C28 C 0.4611(2) 0.26262(9) 0.97575(14) 0.0308(5) Uani 1 1 d . .
H24 H 0.5318 0.2687 1.0158 0.037 Uiso 1 1 calc R ..
C29 C 0.4266(2) 0.21108(9) 0.95413(13) 0.0279(5) Uani 1 1 d . .
H25 H 0.4748 0.1822 0.9785 0.033 Uiso 1 1 calc R .
C30 C 0.32113(19) 0.20100(8) 0.89666(12) 0.0226(4) Uani 1 1 d . .
N3 N 0.28183(17) 0.14973(7) 0.87768(12) 0.0267(4) Uani 1 1 d . .
H26 H 0.241(2) 0.1453(11) 0.8264(18) 0.048(8) Uiso 1 1 d . .
N4 N 0.35769(17) 0.10740(7) 0.90975(12) 0.0289(4) Uani 1 1 d .. .
H27 H 0.407(3) 0.0959(11) 0.8720(17) 0.046(8) Uiso 1 1 d . .
C31 C 0.29560(19) 0.06810(8) 0.95610(13) 0.0254(5) Uani 1 1 d . .
C32 C 0.1847(2) 0.07848(10) 0.99642(14) 0.0339(5) Uani 1 1 d . .
H28 H 0.1453 0.1124 0.9904 0.041 Uiso 1 1 calc R .
C33 C 0.1321(2) 0.03958(11) 1.04506(16) 0.0423(6) Uani 1 1 d . .
H29 H 0.0566 0.0470 1.0724 0.051 Uiso 1 1 calc R ..
C34 C 0.1879(2) -0.01014(10) 1.05475(16) 0.0421(6) Uani 1 1 d . .
H30 H 0.1516 -0.0367 1.0888 0.050 Uiso 1 1 calc R .
C35 C 0.2966(2) -0.02035(10) 1.01436(15) 0.0387(6) Uani 1 1 d . .
H31 H 0.3356 -0.0543 1.0207 0.046 Uiso 1 1 calc R .
C36 C 0.3502(2) 0.01824(9) 0.96442(14) 0.0313(5) Uani 1 1 d . .
H32 H 0.4245 0.0103 0.9360 0.038 Uiso 1 1 calc R .
C37 C -0.00433(18) 0.20829(8) 0.86756(12) 0.0195(4) Uani 1 1 d . .
C38 C 0.0185(2) 0.21424(8) 0.95641(13) 0.0247(4) Uani 1 1 d . .
H33 H 0.0918 0.2329 0.9791 0.030 Uiso 1 1 calc R .
C39 C -0.0654(2) 0.19306(9) 1.01193(14) 0.0287(5) Uani 1 1 d .. .
H34 H -0.0488 0.1967 1.0725 0.034 Uiso 1 1 calc R .
C40 C -0.1731(2) 0.16665(9) 0.97929(14) 0.0323(5) Uani 1 1 d . .
H35 H -0.2308 0.1525 1.0174 0.039 Uiso 1 1 calc R .
C41 C -0.1970(2) 0.16083(9) 0.89111(14) 0.0321(5) Uani 1 1 d . .
H36 H -0.2713 0.1428 0.8688 0.039 Uiso 1 1 calc R .
C42 C -0.11254(19) 0.18138(8) 0.83516(14) 0.0251(5) Uani 1 1 d . .
H37 H -0.1287 0.1770 0.7747 0.030 Uiso 1 1 calc R ..
C43 C 0.04985(18) 0.29939(8) 0.75902(12) 0.0215(4) Uani 1 1 d . .
C44 C 0.0752(3) 0.31880(9) 0.67843(15) 0.0360(6) Uani 1 1 d . .
H38 H 0.1237 0.2982 0.6417 0.043 Uiso 1 1 calc R ..
C45 C 0.0297(3) 0.36816(9) 0.65162(15) 0.0445(7) Uani 1 1 d . .
H39 H 0.0476 0.3812 0.5965 0.053 Uiso 1 1 calc R .
C46 C -0.0413(2) 0.39863(9) 0.70419(15) 0.0365(6) Uani 1 1 d . .
H40 H -0.0731 0.4323 0.6850 0.044 Uiso 1 1 calc R ..
C47 C -0.0658(2) 0.37989(9) 0.78491(15) 0.0334(5) Uani 1 1 d . .
H41 H -0.1132 0.4009 0.8219 0.040 Uiso 1 1 calc R .
C48 C -0.0208(2) 0.33032(9) 0.81164(14) 0.0296(5) Uani 1 1 d .. .
H42 H -0.0386 0.3174 0.8669 0.036 Uiso 1 1 calc R .

loop_
_atom_site_aniso_label
_atom_site_aniso_U_11
_atom_site_aniso_U_22
_atom_site_aniso_U_33
_atom_site_aniso_U_23
_atom_site_aniso_U_13
_atom_site_aniso_U_12
P1 0.0238(3) 0.0184(3) 0.0237(3) -0.0007(2) 0.0067(2) -0.0002(2)
Se1 0.05014(16) 0.02740(14) 0.03616(15) 0.00905(10) 0.01653(11) 0.00307(10)
C1 0.0244(11) 0.0144(10) 0.0296(12) -0.0027(8) 0.0068(9) -0.0009(8)
C2 0.0310(11) 0.0199(11) 0.0291(12) -0.0023(9) 0.0061(9) -0.0010(9)
C3 0.0494(15) 0.0253(12) 0.0285(13) -0.0042(9) 0.0145(10) 0.0010(10)
C4 0.0403(14) 0.0210(12) 0.0532(17) -0.0003(10) 0.0258(12) 0.0053(10)
C5 0.0278(12) 0.0185(11) 0.0538(16) 0.0033(10) 0.0132(11) 0.0046(9)
C6 0.0278(11) 0.0138(10) 0.0381(13) 0.0001(9) 0.0049(9) 0.0009(8)
N1 0.0315(11) 0.0283(11) 0.0392(13) -0.0031(9) -0.0044(9) 0.0046(9)
N2 0.0322(12) 0.0236(11) 0.0811(18) 0.0026(11) -0.0224(11) -0.0008(10)
C7 0.0367(12) 0.0280(12) 0.0242(12) -0.0027(9) 0.0002(9) 0.0063(10)
C8 0.0417(14) 0.0297(13) 0.0325(13) 0.0032(10) 0.0031(10) -0.0008(11)
C9 0.0692(19) 0.0297(14) 0.0398(15) 0.0088(11) 0.0100(13) -0.0023(13)
C10 0.090(2) 0.0353(15) 0.0307(14) 0.0084(11) 0.0095(14) 0.0252(15)
C11 0.0564(17) 0.0565(18) 0.0275(14) -0.0009(12) -0.0032(12) 0.0290(15)
C12 0.0401(14) 0.0420(14) 0.0296(13) -0.0076(10) -0.0076(10) 0.0095(11)
C13 0.0237(10) 0.0203(10) 0.0189(10) -0.0019(8) 0.0003(8) 0.0015(8)
C14 0.0243(11) 0.0231(11) 0.0231(11) -0.0014(8) 0.0026(8) 0.0019(9)
C15 0.0253(11) 0.0252(12) 0.0358(13) 0.0025(9) -0.0005(9) -0.0017(9)
C16 0.0383(13) 0.0217(11) 0.0415(14) -0.0102(10) -0.0044(11) 0.0019(10)
C17 0.0444(14) 0.0330(13) 0.0323(13) -0.0128(10) 0.0089(10) 0.0061(11)
C18 0.0311(12) 0.0307(12) 0.0299(12) -0.0049(9) 0.0096(9) 0.0012(10)
C19 0.0203(10) 0.0252(11) 0.0280(12) -0.0033(9) 0.0081(8) -0.0013(8)
C20 0.0231(10) 0.0267(11) 0.0255(11) -0.0028(9) 0.0065(8) -0.0029(9)
C21 0.0271(12) 0.0399(14) 0.0292(12) -0.0004(10) 0.0078(9) 0.0057(10)
C22 0.0197(11) 0.0518(16) 0.0416(14) -0.0116(12) 0.0027(10) -0.0004(11)
C23 0.0273(13) 0.0421(15) 0.0670(18) -0.0160(13) 0.0022(12) -0.0122(11)
C24 0.0288(12) 0.0272(13) 0.0564(16) -0.0025(11) 0.0039(11) -0.0040(10)
P2 0.0219(3) 0.0208(3) 0.0155(3) -0.0015(2) 0.0018(2) -0.0017(2)
Se2 0.03512(13) 0.02694(13) 0.01704(12) -0.00401(8) 0.00212(9) 0.00228(9)
C25 0.0204(10) 0.0256(11) 0.0166(10) -0.0019(8) 0.0038(8) -0.0033(8)
C26 0.0220(10) 0.0268(11) 0.0247(11) -0.0041(9) 0.0073(8) -0.0014(9)
C27 0.0241(11) 0.0322(12) 0.0319(12) -0.0139(10) 0.0062(9) -0.0058(9)
C28 0.0220(11) 0.0449(14) 0.0253(12) -0.0097(10) 0.0002(9) -0.0055(10)
C29 0.0250(11) 0.0373(13) 0.0209(11) -0.0005(9) -0.0015(8) 0.0018(9)
C30 0.0218(10) 0.0281(11) 0.0183(10) -0.0013(8) 0.0046(8) -0.0033(9)
N3 0.0298(10) 0.0242(10) 0.0251(10) 0.0033(8) -0.0057(8) 0.0011(8)
N4 0.0275(10) 0.0281(10) 0.0311(11) 0.0052(8) 0.0036(8) 0.0048(8)
C31 0.0268(11) 0.0281(12) 0.0203(11) 0.0021(9) -0.0048(8) -0.0002(9)
C32 0.0391(13) 0.0323(13) 0.0308(13) 0.0023(10) 0.0065(10) 0.0072(10)
C33 0.0410(14) 0.0483(16) 0.0392(14) 0.0073(12) 0.0146(11) 0.0041(12)
C34 0.0492(15) 0.0404(15) 0.0377(14) 0.0134(11) 0.0106(11) -0.0019(12)
C35 0.0459(15) 0.0315(13) 0.0387(14) 0.0101(11) 0.0025(11) 0.0058(11)
C36 0.0306(12) 0.0351(13) 0.0281(12) 0.0037(10) 0.0020(9) 0.0056(10)
C37 0.0221(10) 0.0173(10) 0.0194(10) -0.0005(8) 0.0024(8) 0.0001(8)
C38 0.0275(11) 0.0250(11) 0.0215(11) -0.0042(9) 0.0018(8) -0.0023(9)
C39 0.0375(13) 0.0289(12) 0.0205(11) 0.0002(9) 0.0063(9) -0.0007(10)
C40 0.0340(12) 0.0312(12) 0.0331(13) 0.0043(10) 0.0117(10) -0.0061(10)
C41 0.0266(11) 0.0325(13) 0.0370(14) 0.0013(10) 0.0006(10) -0.0097(10)
C42 0.0287(11) 0.0252(11) 0.0207(11) 0.0004(8) -0.0037(9) -0.0021(9)
C43 0.0213(10) 0.0228(11) 0.0201(11) 0.0003(8) -0.0011(8) -0.0045(8)
C44 0.0562(16) 0.0270(12) 0.0258(12) -0.0026(9) 0.0103(11) -0.0055(11)
C45 0.082(2) 0.0253(13) 0.0268(13) 0.0048(10) 0.0053(12) -0.0071(13)
C46 0.0485(15) 0.0202(11) 0.0395(14) 0.0050(10) -0.0074(11) -0.0028(10)
C47 0.0296(12) 0.0301(13) 0.0408(14) 0.0014(10) 0.0040(10) 0.0040(10)
C48 0.0306(12) 0.0313(12) 0.0275(12) 0.0047(9) 0.0056(9) 0.0026(10)

loop_
_atom_type_symbol
_atom_type_description
_atom_type_scat_dispersion_real
_atom_type_scat_dispersion_imag
_atom_type_scat_source
C C 0.0033 0.0016 'International Tables Vol C Tables 4.2.6.8 and 6.1.1.4'
H H 0.0000 0.0000 'International Tables Vol C Tables 4.2.6.8 and 6.1.1.4'
N N 0.0061 0.0033 'International Tables Vol C Tables 4.2.6.8 and 6.1.1.4'
P P 0.1023 0.0942 'International Tables Vol C Tables 4.2.6.8 and 6.1.1.4'
Se Se -0.0929 2.2259 'International Tables Vol C Tables 4.2.6.8 and 6.1.1.4'

loop_
_geom_angle_atom_site_label_1
_geom_angle_atom_site_label_2
_geom_angle_atom_site_label_3
_geom_angle
_geom_angle_site_symmetry_1
_geom_angle_site_symmetry_3
C1 P1 C19 106.34(10) . .
C1 P1 C13 105.32(9) . .
C19 P1 C13 104.61(9) . .
C1 P1 Se1 112.64(7) . .
C19 P1 Se1 112.40(7) . .
C13 P1 Se1 114.77(7) . .
C2 C1 C6 119.09(19) . .
C2 C1 P1 119.98(16) . .
C6 C1 P1 120.85(16) . .
C3 C2 C1 121.3(2) . .
C3 C2 H1 119.3 . .
C1 C2 H1 119.3 . .
C4 C3 C2 119.2(2) . .
C4 C3 H2 120.4 . .
C2 C3 H2 120.4 . .
C5 C4 C3 120.7(2) . .
C5 C4 H3 119.6 . .
C3 C4 H3 119.6 . .
C4 C5 C6 120.9(2) .. .
C4 C5 H4 119.6 . .
C6 C5 H4 119.6 . .
N1 C6 C5 121.6(2) . .
N1 C6 C1 119.58(19) . .
C5 C6 C1 118.7(2) . .
N2 N1 C6 120.7(2) . .
N2 N1 H5 110.1(19) . .
C6 N1 H5 118.4(19) . .
C7 N2 N1 122.2(2) . .
C7 N2 H6 121(2) . ..
N1 N2 H6 115(2) . .
C8 C7 N2 122.1(2) . .
C8 C7 C12 119.4(2) . .
N2 C7 C12 118.5(2) . .
C7 C8 C9 119.7(2) . ..
C7 C8 H7 120.1 . .
C9 C8 H7 120.1 . .
C10 C9 C8 121.3(3) . .
C10 C9 H8 119.4 . .
C8 C9 H8 119.4 . .
C11 C10 C9 118.8(2) . .
C11 C10 H9 120.6 . .
C9 C10 H9 120.6 . .
C10 C11 C12 121.0(2) . .
C10 C11 H10 119.5 . .
C12 C11 H10 119.5 . .
C11 C12 C7 119.8(2) . .
C11 C12 H11 120.1 . .
C7 C12 H11 120.1 . .
C18 C13 C14 120.07(19) .. .
C18 C13 P1 118.78(16) . .
C14 C13 P1 121.04(15) . .
C15 C14 C13 120.11(19) .. .
C15 C14 H12 119.9 . .
C13 C14 H12 119.9 . .
C16 C15 C14 119.6(2) . .
C16 C15 H13 120.2 . .
C14 C15 H13 120.2 . .
C15 C16 C17 120.5(2) . .
C15 C16 H14 119.8 . .
C17 C16 H14 119.8 . ..
C18 C17 C16 120.2(2) . .
C18 C17 H15 119.9 . .
C16 C17 H15 119.9 . .
C17 C18 C13 119.6(2) . .
C17 C18 H16 120.2 . .
C13 C18 H16 120.2 . .
C20 C19 C24 119.5(2) . .
C20 C19 P1 121.06(16) . .
C24 C19 P1 119.38(17) . .
C19 C20 C21 120.4(2) . .
C19 C20 H17 119.8 . .
C21 C20 H17 119.8 . .
C22 C21 C20 119.5(2) . .
C22 C21 H18 120.2 .. .
C20 C21 H18 120.2 . .
C21 C22 C23 120.6(2) . .
C21 C22 H19 119.7 . .
C23 C22 H19 119.7 . .
C22 C23 C24 119.9(2) . .
C22 C23 H20 120.0 . .
C24 C23 H20 120.0 . .
C23 C24 C19 120.0(2) .. .
C23 C24 H21 120.0 . .
C19 C24 H21 120.0 . .
C25 P2 C43 106.52(9) . .
C25 P2 C37 104.31(9) . .
C43 P2 C37 106.88(9) . .
C25 P2 Se2 113.55(7) . .
C43 P2 Se2 111.49(7) . .
C37 P2 Se2 113.50(7) . .
C26 C25 C30 119.39(18) . .
C26 C25 P2 120.39(16) . .
C30 C25 P2 120.07(15) . .
C27 C26 C25 121.2(2) . .
C27 C26 H22 119.4 . .
C25 C26 H22 119.4 .. .
C28 C27 C26 119.4(2) . .
C28 C27 H23 120.3 . .
C26 C27 H23 120.3 . .
C27 C28 C29 121.0(2) . .
C27 C28 H24 119.5 . .
C29 C28 H24 119.5 . .
C28 C29 C30 120.6(2) . .
C28 C29 H25 119.7 .. .
C30 C29 H25 119.7 . .
N3 C30 C29 121.27(19) . .
N3 C30 C25 120.27(18) . .
C29 C30 C25 118.40(19) . .
C30 N3 N4 118.50(17) . .
C30 N3 H26 115.4(18) . .
N4 N3 H26 117.0(18) . .
N3 N4 C31 115.93(17) . .
N3 N4 H27 111.6(18) . .
C31 N4 H27 116.1(18) . .
C36 C31 C32 119.1(2) . .
C36 C31 N4 118.4(2) . .
C32 C31 N4 122.4(2) . .
C33 C32 C31 120.0(2) .. .
C33 C32 H28 120.0 . .
C31 C32 H28 120.0 . .
C32 C33 C34 121.0(2) . .
C32 C33 H29 119.5 . .
C34 C33 H29 119.5 . .
C35 C34 C33 118.8(2) . .
C35 C34 H30 120.6 . .
C33 C34 H30 120.6 . ..
C34 C35 C36 121.0(2) . .
C34 C35 H31 119.5 . .
C36 C35 H31 119.5 . .
C31 C36 C35 120.0(2) . .
C31 C36 H32 120.0 . .
C35 C36 H32 120.0 . .
C42 C37 C38 119.36(19) . .
C42 C37 P2 119.76(15) . .
C38 C37 P2 120.87(15) . .
C39 C38 C37 120.2(2) . .
C39 C38 H33 119.9 . .
C37 C38 H33 119.9 . .
C40 C39 C38 120.1(2) . .
C40 C39 H34 119.9 .. .
C38 C39 H34 119.9 . .
C39 C40 C41 120.1(2) . .
C39 C40 H35 120.0 . .
C41 C40 H35 120.0 . .
C40 C41 C42 120.1(2) . .
C40 C41 H36 120.0 . .
C42 C41 H36 120.0 . .
C41 C42 C37 120.1(2) .. .
C41 C42 H37 119.9 . .
C37 C42 H37 119.9 . .
C48 C43 C44 118.9(2) . .
C48 C43 P2 120.92(16) . .
C44 C43 P2 120.18(16) . .
C45 C44 C43 120.1(2) . .
C45 C44 H38 120.0 . .
C43 C44 H38 120.0 .. .
C46 C45 C44 120.7(2) . .
C46 C45 H39 119.7 . .
C44 C45 H39 119.7 . .
C45 C46 C47 119.6(2) . .
C45 C46 H40 120.2 . .
C47 C46 H40 120.2 . .
C46 C47 C48 119.7(2) . .
C46 C47 H41 120.1 .. .
C48 C47 H41 120.1 . .
C43 C48 C47 121.0(2) . .
C43 C48 H42 119.5 . .
C47 C48 H42 119.5 . .

loop_
_geom_bond_atom_site_label_1
_geom_bond_atom_site_label_2
_geom_bond_distance
P1 C1 1.808(2)
P1 C19 1.808(2)
P1 C13 1.816(2)
P1 Se1 2.1256(7)
C1 C2 1.395(3)
C1 C6 1.418(3)
C2 C3 1.384(3)
C2 H1 0.9500
C3 C4 1.384(3)
C3 H2 0.9500
C4 C5 1.381(4)
C4 H3 0.9500
C5 C6 1.396(3)
C5 H4 0.9500
C6 N1 1.391(3)
N1 N2 1.384(3)
N1 H5 0.82(3)
N2 C7 1.382(3)
N2 H6 0.73(3)
C7 C8 1.379(3)
C7 C12 1.395(3)
C8 C9 1.383(3)
C8 H7 0.9500
C9 C10 1.381(4)
C9 H8 0.9500
C10 C11 1.372(4)
C10 H9 0.9500
C11 C12 1.383(4)
C11 H10 0.9500
C12 H11 0.9500
C13 C18 1.390(3)
C13 C14 1.393(3)
C14 C15 1.384(3)
C14 H12 0.9500
C15 C16 1.384(3)
C15 H13 0.9500
C16 C17 1.385(3)
C16 H14 0.9500
C17 C18 1.385(3)
C17 H15 0.9500
C18 H16 0.9500
C19 C20 1.384(3)
C19 C24 1.389(3)
C20 C21 1.392(3)
C20 H17 0.9500
C21 C22 1.376(3)
C21 H18 0.9500
C22 C23 1.381(4)
C22 H19 0.9500
C23 C24 1.386(3)
C23 H20 0.9500
C24 H21 0.9500
P2 C25 1.806(2)
P2 C43 1.818(2)
P2 C37 1.824(2)
P2 Se2 2.1244(7)
C25 C26 1.391(3)
C25 C30 1.418(3)
C26 C27 1.382(3)
C26 H22 0.9500
C27 C28 1.378(3)
C27 H23 0.9500
C28 C29 1.381(3)
C28 H24 0.9500
C29 C30 1.400(3)
C29 H25 0.9500
C30 N3 1.379(3)
N3 N4 1.402(2)
N3 H26 0.89(3)
N4 C31 1.412(3)
N4 H27 0.86(3)
C31 C36 1.382(3)
C31 C32 1.394(3)
C32 C33 1.377(3)
C32 H28 0.9500
C33 C34 1.385(4)
C33 H29 0.9500
C34 C35 1.373(3)
C34 H30 0.9500
C35 C36 1.389(3)
C35 H31 0.9500
C36 H32 0.9500
C37 C42 1.391(3)
C37 C38 1.393(3)
C38 C39 1.388(3)
C38 H33 0.9500
C39 C40 1.382(3)
C39 H34 0.9500
C40 C41 1.384(3)
C40 H35 0.9500
C41 C42 1.391(3)
C41 H36 0.9500
C42 H37 0.9500
C43 C48 1.386(3)
C43 C44 1.389(3)
C44 C45 1.383(3)
C44 H38 0.9500
C45 C46 1.381(4)
C45 H39 0.9500
C46 C47 1.383(3)
C46 H40 0.9500
C47 C48 1.386(3)
C47 H41 0.9500
C48 H42 0.9500

loop_
_geom_torsion_atom_site_label_1
_geom_torsion_atom_site_label_2
_geom_torsion_atom_site_label_3
_geom_torsion_atom_site_label_4
_geom_torsion
_geom_torsion_site_symmetry_1
_geom_torsion_site_symmetry_2
_geom_torsion_site_symmetry_4
C19 P1 C1 C2 2.30(19) . . .
C13 P1 C1 C2 -108.36(17) . . .
Se1 P1 C1 C2 125.84(15) . . .
C19 P1 C1 C6 179.17(16) .. . .
C13 P1 C1 C6 68.51(18) . . .
Se1 P1 C1 C6 -57.29(17) . . .
C6 C1 C2 C3 -0.7(3) . . .
P1 C1 C2 C3 176.25(16) . . .
C1 C2 C3 C4 -1.3(3) . .. .
C2 C3 C4 C5 1.9(3) . . .
C3 C4 C5 C6 -0.6(3) . . .
C4 C5 C6 N1 -177.8(2) . . .
C4 C5 C6 C1 -1.3(3) .. . .
C2 C1 C6 N1 178.50(19) . . .
P1 C1 C6 N1 1.6(3) . . .
C2 C1 C6 C5 2.0(3) . . .
P1 C1 C6 C5 -174.94(16) . . .
C5 C6 N1 N2 -8.4(3) . .. .
C1 C6 N1 N2 175.2(2) . . .
C6 N1 N2 C7 -74.3(3) . . .
N1 N2 C7 C8 -7.0(4) . . .
N1 N2 C7 C12 175.5(2) . . .
N2 C7 C8 C9 -177.3(2) . .. .
C12 C7 C8 C9 0.2(3) . . .
C7 C8 C9 C10 -0.2(4) . . .
C8 C9 C10 C11 0.6(4) . . .
C9 C10 C11 C12 -0.9(4) . . .
C10 C11 C12 C7 0.9(4) . .. .
C8 C7 C12 C11 -0.5(3) . . .
N2 C7 C12 C11 177.1(2) . . .
C1 P1 C13 C18 -171.14(17) . . .
C19 P1 C13 C18 76.97(18) . . .
Se1 P1 C13 C18 -46.67(18) .. . .
C1 P1 C13 C14 12.72(19) . . ..
C19 P1 C13 C14 -99.17(17) . . .
Se1 P1 C13 C14 137.19(15) . . .
C18 C13 C14 C15 0.7(3) . . .
P1 C13 C14 C15 176.82(16) . . .
C13 C14 C15 C16 -0.5(3) . . .
C14 C15 C16 C17 -0.1(3) . .. .
C15 C16 C17 C18 0.4(4) . . .
C16 C17 C18 C13 -0.2(3) . . .
C14 C13 C18 C17 -0.4(3) . . .
P1 C13 C18 C17 -176.57(17) . . .
C1 P1 C19 C20 -96.66(18) . . .
C13 P1 C19 C20 14.50(19) .. . .
Se1 P1 C19 C20 139.66(15) . . ..
C1 P1 C19 C24 81.31(19) . . .
C13 P1 C19 C24 -167.53(18) . . .
Se1 P1 C19 C24 -42.38(19) . . .
C24 C19 C20 C21 -0.5(3) . . .
P1 C19 C20 C21 177.50(15) .. . .
C19 C20 C21 C22 -0.6(3) . . ..
C20 C21 C22 C23 0.7(3) . . .
C21 C22 C23 C24 0.2(4) . . .
C22 C23 C24 C19 -1.2(4) . . .
C20 C19 C24 C23 1.4(3) . . .
P1 C19 C24 C23 -176.63(18) .. . .
C43 P2 C25 C26 5.69(19) . . ..
C37 P2 C25 C26 -107.15(17) . . .
Se2 P2 C25 C26 128.79(15) . . .
C43 P2 C25 C30 -178.70(15) . . .
C37 P2 C25 C30 68.46(17) . . .
Se2 P2 C25 C30 -55.60(17) . . .
C30 C25 C26 C27 -1.6(3) .. . .
P2 C25 C26 C27 173.99(15) . . ..
C25 C26 C27 C28 0.9(3) . . .
C26 C27 C28 C29 0.6(3) . . .
C27 C28 C29 C30 -1.3(3) . . .
C28 C29 C30 N3 -176.82(19) . . .
C28 C29 C30 C25 0.5(3) .. . .
C26 C25 C30 N3 178.29(18) . . ..
P2 C25 C30 N3 2.6(3) . . .
C26 C25 C30 C29 0.9(3) . . .
P2 C25 C30 C29 -174.72(15) . . .
C29 C30 N3 N4 -6.9(3) . . .
C25 C30 N3 N4 175.83(18) . .. .
C30 N3 N4 C31 127.3(2) . . .
N3 N4 C31 C36 158.84(19) . . .
N3 N4 C31 C32 -23.8(3) . . .
C36 C31 C32 C33 1.1(3) . . .
N4 C31 C32 C33 -176.2(2) . . .
C31 C32 C33 C34 0.0(4) . .. .
C32 C33 C34 C35 -0.5(4) . . .
C33 C34 C35 C36 -0.1(4) . . .
C32 C31 C36 C35 -1.7(3) . . .
N4 C31 C36 C35 175.7(2) . . .
C34 C35 C36 C31 1.2(4) . . .
C25 P2 C37 C42 -161.59(16) .. . .
C43 P2 C37 C42 85.83(18) . . ..
Se2 P2 C37 C42 -37.49(18) . . .
C25 P2 C37 C38 17.12(19) . . .
C43 P2 C37 C38 -95.47(18) . . .
Se2 P2 C37 C38 141.21(15) . . .
C42 C37 C38 C39 0.6(3) .. . .
P2 C37 C38 C39 -178.13(16) . . ..
C37 C38 C39 C40 -1.0(3) . . .
C38 C39 C40 C41 0.6(3) . . .
C39 C40 C41 C42 0.2(4) . . .
C40 C41 C42 C37 -0.6(3) . . .
C38 C37 C42 C41 0.2(3) . .. .
P2 C37 C42 C41 178.94(17) . . .
C25 P2 C43 C48 -82.74(18) . . .
C37 P2 C43 C48 28.32(19) . . .
Se2 P2 C43 C48 152.88(15) . . .
C25 P2 C43 C44 98.01(18) . . .
C37 P2 C43 C44 -150.92(17) .. . .
Se2 P2 C43 C44 -26.36(19) . . ..
C48 C43 C44 C45 -0.3(3) . . .
P2 C43 C44 C45 178.99(19) . . .
C43 C44 C45 C46 -0.1(4) . . .
C44 C45 C46 C47 0.9(4) . . .
C45 C46 C47 C48 -1.1(3) . .. .
C44 C43 C48 C47 0.0(3) . . .
P2 C43 C48 C47 -179.29(17) . . .
C46 C47 C48 C43 0.7(3) . . .
